data_9002636
loop_
_publ_author_name
'Wildner, M.'
'Andrut, M.'

_publ_section_title
;
 The crystal chemistry of birefringent natural uvarovites: Part II.
 Single-crystal X-ray structures
 Sample: Ska-1
;
_journal_name_full 'American Mineralogist'
_journal_page_first 1231
_journal_page_last 1251
_journal_volume 86
_journal_year 2001
_chemical_formula_structural Ca3(Al0.939Cr0.061)2(SiO4)3
_chemical_formula_sum 'Al0.939 Ca3 Cr1.061 O12 Si3'
_chemical_name_mineral Uvarovite
_space_group_IT_number 2
_symmetry_space_group_name_Hall '-P 1 (-1/2*x+1/2*y+1/2*z,1/2*x-1/2*y+1/2*z,1/2*x+1/2*y-1/2*z)'
_symmetry_space_group_name_H-M 'I -1'
_cell_angle_alpha 90.04
_cell_angle_beta 90.10
_cell_angle_gamma 90.04
_cell_length_a 11.925
_cell_length_b 11.926
_cell_length_c 11.926
_cell_formula_units_Z 8
_cell_volume 1696.083
_database_code_amcsd 0002725
_exptl_crystal_density_diffrn 3.736
_cod_original_formula_sum 'Ca3 (Cr1.061 Al.939) Si3 O12'
_cod_database_code 9002636

loop_
_space_group_symop_operation_xyz
x,y,z
1/2+x,1/2+y,1/2+z
-x,-y,-z
1/2-x,1/2-y,1/2-z

loop_
_atom_site_aniso_label
_atom_site_aniso_U_11
_atom_site_aniso_U_22
_atom_site_aniso_U_33
_atom_site_aniso_U_12
_atom_site_aniso_U_13
_atom_site_aniso_U_23
Ca1 0.00400 0.00630 0.00660 0.00010 0.00000 0.00080
Ca2 0.00390 0.00620 0.00660 0.00010 -0.00010 -0.00120
Ca3 0.00620 0.00400 0.00660 0.00000 0.00090 -0.00020
Ca4 0.00620 0.00390 0.00670 0.00000 -0.00100 -0.00010
Ca5 0.00620 0.00630 0.00430 0.00100 0.00010 -0.00020
Ca6 0.00630 0.00640 0.00420 -0.00090 0.00010 -0.00020
Cr1 0.00400 0.00390 0.00420 0.00000 -0.00010 -0.00010
Al1 0.00400 0.00390 0.00420 0.00000 -0.00010 -0.00010
Cr2 0.00350 0.00360 0.00400 -0.00010 0.00010 -0.00020
Al2 0.00350 0.00360 0.00400 -0.00010 0.00010 -0.00020
Cr3 0.00400 0.00380 0.00420 -0.00010 -0.00010 -0.00010
Al3 0.00400 0.00380 0.00420 -0.00010 -0.00010 -0.00010
Cr4 0.00340 0.00350 0.00400 0.00000 0.00000 -0.00020
Al4 0.00340 0.00350 0.00400 0.00000 0.00000 -0.00020
Cr5 0.00390 0.00390 0.00420 0.00010 0.00000 -0.00010
Al5 0.00390 0.00390 0.00420 0.00010 0.00000 -0.00010
Cr6 0.00380 0.00380 0.00410 0.00020 -0.00010 -0.00010
Al6 0.00380 0.00380 0.00410 0.00020 -0.00010 -0.00010
Cr7 0.00390 0.00400 0.00420 0.00010 0.00010 -0.00020
Al7 0.00390 0.00400 0.00420 0.00010 0.00010 -0.00020
Cr8 0.00320 0.00340 0.00390 0.00010 0.00000 -0.00020
Al8 0.00320 0.00340 0.00390 0.00010 0.00000 -0.00020
Si1 0.00360 0.00390 0.00460 0.00010 0.00000 -0.00010
Si2 0.00350 0.00400 0.00440 0.00010 -0.00020 -0.00020
Si3 0.00400 0.00340 0.00450 0.00010 -0.00020 -0.00010
Si4 0.00400 0.00350 0.00450 0.00010 -0.00030 0.00000
Si5 0.00410 0.00420 0.00380 -0.00010 -0.00010 -0.00030
Si6 0.00400 0.00410 0.00390 0.00010 0.00000 -0.00020
O1 0.00540 0.00640 0.00490 0.00070 -0.00040 0.00050
O2 0.00500 0.00600 0.00490 0.00020 0.00050 -0.00060
O3 0.00590 0.00600 0.00520 0.00000 -0.00040 -0.00050
O4 0.00570 0.00600 0.00460 -0.00030 0.00070 0.00040
O5 0.00440 0.00520 0.00660 -0.00040 0.00120 0.00020
O6 0.00460 0.00500 0.00630 0.00040 -0.00030 0.00030
O7 0.00490 0.00540 0.00590 -0.00030 -0.00020 -0.00060
O8 0.00470 0.00550 0.00620 0.00060 0.00070 -0.00070
O9 0.00600 0.00490 0.00550 0.00030 0.00080 -0.00030
O10 0.00630 0.00490 0.00540 -0.00040 0.00060 0.00030
O11 0.00600 0.00480 0.00550 -0.00060 -0.00010 -0.00060
O12 0.00600 0.00450 0.00550 0.00020 -0.00040 0.00020
O13 0.00600 0.00480 0.00540 0.00040 -0.00020 0.00050
O14 0.00620 0.00530 0.00500 0.00010 0.00060 -0.00070
O15 0.00550 0.00590 0.00500 -0.00050 0.00080 0.00000
O16 0.00580 0.00560 0.00520 -0.00050 -0.00010 -0.00050
O17 0.00540 0.00480 0.00640 -0.00040 -0.00030 -0.00070
O18 0.00490 0.00470 0.00640 0.00040 0.00000 0.00040
O19 0.00480 0.00510 0.00610 -0.00050 0.00050 0.00030
O20 0.00500 0.00450 0.00680 0.00030 0.00070 -0.00060
O21 0.00450 0.00620 0.00540 0.00070 0.00070 -0.00040
O22 0.00480 0.00600 0.00530 -0.00040 -0.00040 -0.00060
O23 0.00490 0.00660 0.00530 -0.00050 0.00060 0.00010
O24 0.00460 0.00580 0.00550 0.00100 -0.00020 0.00000

loop_
_atom_site_label
_atom_site_fract_x
_atom_site_fract_y
_atom_site_fract_z
_atom_site_occupancy
_atom_site_U_iso_or_equiv
Ca1 0.12514 -0.00024 0.25007 1.00000 0.00560
Ca2 0.37506 -0.00017 0.74998 1.00000 0.00560
Ca3 0.25012 0.12498 0.00000 1.00000 0.00560
Ca4 0.75014 0.37491 -0.00009 1.00000 0.00560
Ca5 -0.00003 0.25016 0.12501 1.00000 0.00560
Ca6 0.00011 0.75006 0.37495 1.00000 0.00560
Cr1 0.00000 0.00000 0.00000 0.74600 0.00410
Al1 0.00000 0.00000 0.00000 0.25400 0.00410
Cr2 0.50000 0.00000 0.50000 0.34700 0.00370
Al2 0.50000 0.00000 0.50000 0.65300 0.00370
Cr3 0.00000 0.50000 0.50000 0.43100 0.00400
Al3 0.00000 0.50000 0.50000 0.56900 0.00400
Cr4 0.50000 0.50000 0.00000 0.52600 0.00370
Al4 0.50000 0.50000 0.00000 0.47400 0.00370
Cr5 0.75000 0.25000 0.25000 0.48300 0.00400
Al5 0.75000 0.25000 0.25000 0.51700 0.00400
Cr6 0.75000 0.75000 0.75000 0.72200 0.00390
Al6 0.75000 0.75000 0.75000 0.27800 0.00390
Cr7 0.25000 0.25000 0.75000 0.70900 0.00400
Al7 0.25000 0.25000 0.75000 0.29100 0.00400
Cr8 0.25000 0.75000 0.25000 0.28000 0.00350
Al8 0.25000 0.75000 0.25000 0.72000 0.00350
Si1 0.37519 -0.00085 0.25005 1.00000 0.00400
Si2 0.12518 -0.00052 0.74975 1.00000 0.00400
Si3 0.24957 0.37549 0.00001 1.00000 0.00400
Si4 0.74930 0.12542 -0.00040 1.00000 0.00400
Si5 -0.00039 0.25029 0.37519 1.00000 0.00400
Si6 0.00086 0.74925 0.12516 1.00000 0.00400
O1 0.03883 0.04655 0.65277 1.00000 0.00560
O2 0.46161 -0.04652 1.15259 1.00000 0.00530
O3 -0.03863 0.54557 -0.15223 1.00000 0.00570
O4 0.53897 0.45257 -0.65358 1.00000 0.00540
O5 0.65230 0.03907 0.04603 1.00000 0.00540
O6 1.15216 0.46157 -0.04633 1.00000 0.00530
O7 -0.15311 -0.03832 0.54684 1.00000 0.00540
O8 -0.65379 0.53901 0.45298 1.00000 0.00550
O9 0.04659 0.65203 0.03842 1.00000 0.00550
O10 -0.04678 1.15310 0.46142 1.00000 0.00550
O11 0.54633 -0.15250 -0.03855 1.00000 0.00540
O12 0.45357 -0.65371 0.53922 1.00000 0.00530
O13 0.79631 0.28818 -0.40198 1.00000 0.00540
O14 0.70326 0.71074 0.09667 1.00000 0.00550
O15 0.29731 0.21101 1.40331 1.00000 0.00550
O16 0.20406 0.78855 0.90276 1.00000 0.00550
O17 0.78871 0.90351 0.20299 1.00000 0.00550
O18 0.21081 1.40372 0.29664 1.00000 0.00530
O19 0.71134 0.09825 0.70410 1.00000 0.00540
O20 0.28853 -0.40247 0.79675 1.00000 0.00540
O21 1.40345 0.29670 0.21078 1.00000 0.00540
O22 0.90179 0.20424 0.78851 1.00000 0.00540
O23 -0.40363 0.79704 0.28885 1.00000 0.00560
O24 0.09746 0.70340 0.71145 1.00000 0.00530

loop_
_cod_related_entry_id
_cod_related_entry_database
_cod_related_entry_code
1 AMCSD 0002725
